data_9016368
loop_
_publ_author_name
'Wunder, B.'
'Jahn, S.'
'Koch-Muller M'
'Speziale, S.'

_publ_section_title
;
 The 3.65 A phase, MgSi(OH)6: structural insights from
 DFT-calculations and T-dependent IR spectroscopy
 Note: theoretical structure, GGA from P2_12_12_1
;
_journal_name_full 'American Mineralogist'
_journal_page_first 1043
_journal_page_last 1048
_journal_paper_doi 10.2138/am.2012.4022
_journal_volume 97
_journal_year 2012
_chemical_formula_sum 'H6 Mg O6 Si'
_space_group_IT_number 19
_symmetry_space_group_name_Hall 'P 2ac 2ab'
_symmetry_space_group_name_H-M 'P 21 21 21'
_cell_angle_alpha 90
_cell_angle_beta 89.88
_cell_angle_gamma 90
_cell_length_a 5.173
_cell_length_b 5.210
_cell_length_c 7.371
_cell_formula_units_Z 4
_cell_volume 198.658
_database_code_amcsd 0019162
_exptl_crystal_density_diffrn 5.164
_cod_original_sg_symbol_H-M 'P 1 21 21 21 1'
_cod_original_formula_sum 'Mg Si O6 H6'
_cod_database_code 9016368
_amcsd_formula_title MgSi(OH)6

loop_
_space_group_symop_operation_xyz
x,y,z
-x,1/2+y,1/2-z
1/2+x,1/2-y,-z
1/2-x,-y,1/2+z

loop_
_atom_site_label
_atom_site_fract_x
_atom_site_fract_y
_atom_site_fract_z
Mg 0.75300 0.50800 0.25100
Si 0.25300 0.00800 0.24900
O1 0.36600 0.96700 0.47900
O2 0.86600 0.53900 0.98000
O3 0.89100 0.81000 0.69200
O4 0.44200 0.66900 0.81000
O5 0.95100 0.84900 0.31200
O6 0.40300 0.70700 0.18700
H1 0.45700 0.80300 0.48900
H2 0.96300 0.69900 0.98500
H3 0.30600 0.54600 0.77400
H4 0.77500 0.95100 0.73100
H5 0.93500 0.85200 0.44500
H6 0.41200 0.69300 0.05300

loop_
_cod_related_entry_id
_cod_related_entry_database
_cod_related_entry_code
1 AMCSD 0019162
